data_7126492
loop_
_publ_author_name
'Levine, Andrew M.'
'Bu, Guanhong'
'Biswas, Sankarsan'
'Tsai, Esther H. R.'
'Braunschweig, Adam B.'
'Nannenga, Brent L.'

_publ_section_title
;
 Crystal structure and orientation of organic semiconductor thin films by
 microcrystal electron diffraction and grazing-incidence wide-angle X-ray
 scattering.
;
_journal_issue 30
_journal_name_full 'Chemical communications (Cambridge, England)'
_journal_page_first 4204
_journal_page_last 4207
_journal_paper_doi 10.1039/d0cc00119h
_journal_volume 56
_journal_year 2020
_chemical_formula_sum 'C32 H8 N8 O8 S0'
_chemical_formula_weight 632.46
_chemical_name_common 'dCN NDI'
_chemical_name_systematic 'dicyano naphthalene diimide'
_space_group_crystal_system monoclinic
_space_group_IT_number 14
_space_group_name_Hall '-P 2ybc'
_space_group_name_H-M_alt 'P 1 21/c 1'
_atom_sites_solution_hydrogens difmap
_audit_creation_method SHELXL-2018/3
_audit_update_record
;
2019-11-05 deposited with the CCDC.	2020-03-13 downloaded from the CCDC.
;
_cell_angle_alpha 90.00(3)
_cell_angle_beta 104.71(3)
_cell_angle_gamma 90.00(3)
_cell_formula_units_Z 1
_cell_length_a 8.090(2)
_cell_length_b 6.390(2)
_cell_length_c 11.630(2)
_cell_measurement_temperature 77
_cell_volume 581.5(3)
_computing_structure_refinement 'SHELXL-2018/3 (Sheldrick, 2018)'
_computing_structure_solution 'SHELXT 2018/2 (Sheldrick, 2018)'
_diffrn_ambient_temperature 77
_diffrn_measured_fraction_theta_full 0.755
_diffrn_measured_fraction_theta_max 0.735
_diffrn_measurement_device_type Titan_Krios
_diffrn_radiation_type electron
_diffrn_radiation_wavelength 1.000
_diffrn_reflns_av_R_equivalents 0.1843
_diffrn_reflns_av_unetI/netI 0.0974
_diffrn_reflns_Laue_measured_fraction_full 0.755
_diffrn_reflns_Laue_measured_fraction_max 0.735
_diffrn_reflns_limit_h_max 14
_diffrn_reflns_limit_h_min -14
_diffrn_reflns_limit_k_max 11
_diffrn_reflns_limit_k_min -10
_diffrn_reflns_limit_l_max 15
_diffrn_reflns_limit_l_min -14
_diffrn_reflns_number 26791
_diffrn_reflns_point_group_measured_fraction_full 0.755
_diffrn_reflns_point_group_measured_fraction_max 0.735
_diffrn_reflns_theta_full 36.870
_diffrn_reflns_theta_max 61.207
_diffrn_reflns_theta_min 3.664
_exptl_absorpt_coefficient_mu 0.000
_exptl_crystal_density_diffrn 1.806
_exptl_crystal_description Micro/Nanocrystals
_exptl_crystal_F_000 118
_refine_diff_density_max 0.187
_refine_diff_density_min -0.194
_refine_diff_density_rms 0.049
_refine_ls_extinction_coef 3.5(6)
_refine_ls_extinction_expression Fc^*^=kFc[1+0.001xFc^2^\l^3^/sin(2\q)]^-1/4^
_refine_ls_extinction_method 'SHELXL-2018/3 (Sheldrick 2018)'
_refine_ls_goodness_of_fit_ref 1.141
_refine_ls_hydrogen_treatment refall
_refine_ls_matrix_type full
_refine_ls_number_parameters 118
_refine_ls_number_reflns 2413
_refine_ls_number_restraints 81
_refine_ls_restrained_S_all 1.122
_refine_ls_R_factor_all 0.1690
_refine_ls_R_factor_gt 0.1376
_refine_ls_shift/su_max 0.000
_refine_ls_shift/su_mean 0.000
_refine_ls_structure_factor_coef Fsqd
_refine_ls_weighting_details 'w=1/[\s^2^(Fo^2^)+(0.1745P)^2^+0.0515P] where P=(Fo^2^+2Fc^2^)/3'
_refine_ls_weighting_scheme calc
_refine_ls_wR_factor_gt 0.3719
_refine_ls_wR_factor_ref 0.3919
_reflns_Friedel_coverage 0.000
_reflns_number_gt 1654
_reflns_number_total 2413
_reflns_threshold_expression 'I > 2\s(I)'
_cod_data_source_file d0cc00119h2.cif
_cod_data_source_block dCN_NDI_merged_small_a
_cod_original_sg_symbol_H-M 'P 21/c'
_cod_database_code 7126492
_shelx_shelxl_version_number 2018/3
_shelx_space_group_comment
;
The symmetry employed for this shelxl refinement is uniquely defined
by the following loop, which should always be used as a source of
symmetry information in preference to the above space-group names.
They are only intended as comments.
;

loop_
_space_group_symop_operation_xyz
'x, y, z'
'-x, y+1/2, -z+1/2'
'-x, -y, -z'
'x, -y-1/2, z-1/2'

loop_
_atom_site_label
_atom_site_type_symbol
_atom_site_fract_x
_atom_site_fract_y
_atom_site_fract_z
_atom_site_U_iso_or_equiv
_atom_site_adp_type
_atom_site_occupancy
_atom_site_site_symmetry_order
_atom_site_calc_flag
_atom_site_refinement_flags_posn
_atom_site_refinement_flags_adp
_atom_site_refinement_flags_occupancy
_atom_site_disorder_assembly
_atom_site_disorder_group
O001 O 0.9984(3) 0.3467(4) 0.6805(4) 0.0311(10) Uani 1 1 d . . . . .
C002 C 0.8463(4) 0.3208(4) 0.6486(4) 0.0270(11) Uani 1 1 d . . . . .
O003 O 0.5538(3) -0.0538(4) 0.6980(4) 0.0344(10) Uani 1 1 d . . . . .
N4 N 0.7726(3) 0.1468(4) 0.6824(4) 0.0313(11) Uani 1 1 d . . . . .
H4 H 0.852(2) 0.044(3) 0.735(2) 0.032(4) Uiso 1 1 d . . . . .
C005 C 0.7945(4) 0.6457(4) 0.5307(5) 0.0287(11) Uani 1 1 d . . . . .
H5 H 0.939(3) 0.687(3) 0.560(3) 0.042(5) Uiso 1 1 d . . . . .
C006 C 0.6028(4) 0.1012(5) 0.6590(4) 0.0253(11) Uani 1 1 d . . . . .
C007 C 0.6851(4) 0.7866(4) 0.4545(4) 0.0249(10) Uani 1 1 d . . . . .
C008 C 0.7300(4) 0.4697(4) 0.5708(4) 0.0255(10) Uani 1 1 d . . . . .
N009 N 0.8384(4) 1.1101(5) 0.4036(5) 0.0416(14) Uani 1 1 d . . . . .
C00A C 0.5542(3) 0.4293(4) 0.5381(4) 0.0231(10) Uani 1 1 d . . . . .
C00B C 0.4874(4) 0.2493(4) 0.5791(4) 0.0259(11) Uani 1 1 d . . . . .
C00C C 0.7630(4) 0.9673(5) 0.4189(5) 0.0361(13) Uani 1 1 d . . . . .

loop_
_atom_site_aniso_label
_atom_site_aniso_U_11
_atom_site_aniso_U_22
_atom_site_aniso_U_33
_atom_site_aniso_U_23
_atom_site_aniso_U_13
_atom_site_aniso_U_12
O001 0.0122(9) 0.0235(11) 0.053(3) 0.0005(11) -0.0014(10) -0.0026(7)
C002 0.0124(11) 0.0166(12) 0.048(3) 0.0052(13) -0.0004(13) -0.0022(8)
O003 0.0195(10) 0.0197(10) 0.059(3) 0.0122(12) 0.0013(12) -0.0037(8)
N4 0.0166(10) 0.0192(11) 0.053(3) 0.0016(12) 0.0002(12) -0.0024(8)
C005 0.0128(11) 0.0149(12) 0.055(4) 0.0024(13) 0.0018(13) -0.0050(8)
C006 0.0173(12) 0.0164(12) 0.040(3) 0.0032(12) 0.0036(13) -0.0021(9)
C007 0.0157(11) 0.0126(11) 0.044(3) 0.0005(12) 0.0024(13) -0.0082(8)
C008 0.0119(10) 0.0159(12) 0.045(3) 0.0026(12) 0.0009(12) -0.0039(8)
N009 0.0280(14) 0.0256(14) 0.068(4) 0.0083(16) 0.0052(16) -0.0136(11)
C00A 0.0133(10) 0.0142(11) 0.039(3) 0.0012(12) 0.0021(12) -0.0014(8)
C00B 0.0141(11) 0.0141(11) 0.046(3) 0.0005(12) 0.0018(13) -0.0034(8)
C00C 0.0229(14) 0.0173(13) 0.067(4) 0.0074(16) 0.0102(17) -0.0029(10)

loop_
_atom_type_symbol
_atom_type_description
_atom_type_scat_dispersion_real
_atom_type_scat_dispersion_imag
_atom_type_scat_source
H H 0.0000 0.0000 'International Tables Vol C Tables 4.2.6.8 and 6.1.1.4'
C C 0.0000 0.0000 'International Tables Vol C Tables 4.2.6.8 and 6.1.1.4'
N N 0.0000 0.0000 'International Tables Vol C Tables 4.2.6.8 and 6.1.1.4'
O O 0.0000 0.0000 'International Tables Vol C Tables 4.2.6.8 and 6.1.1.4'
S S 0.0000 0.0000 'International Tables Vol C Tables 4.2.6.8 and 6.1.1.4'

loop_
_geom_angle_atom_site_label_1
_geom_angle_atom_site_label_2
_geom_angle_atom_site_label_3
_geom_angle
_geom_angle_site_symmetry_1
_geom_angle_site_symmetry_3
_geom_angle_publ_flag
O001 C002 N4 120.7(3) . . ?
O001 C002 C008 122.9(3) . . ?
N4 C002 C008 116.4(3) . . ?
C006 N4 C002 127.5(3) . . ?
C008 C005 C007 120.5(3) . . ?
O003 C006 N4 121.0(3) . . ?
O003 C006 C00B 123.4(3) . . ?
N4 C006 C00B 115.6(3) . . ?
C00B C007 C005 120.3(3) 3_666 . ?
C00B C007 C00C 123.1(3) 3_666 . ?
C005 C007 C00C 116.6(3) . . ?
C005 C008 C00A 120.5(3) . . ?
C005 C008 C002 120.0(3) . . ?
C00A C008 C002 119.5(3) . . ?
C008 C00A C00B 120.7(3) . . ?
C008 C00A C00A 118.7(4) . 3_666 ?
C00B C00A C00A 120.6(3) . 3_666 ?
C007 C00B C00A 119.5(3) 3_666 . ?
C007 C00B C006 120.4(3) 3_666 . ?
C00A C00B C006 120.1(3) . . ?
N009 C00C C007 171.8(5) . . ?

loop_
_geom_bond_atom_site_label_1
_geom_bond_atom_site_label_2
_geom_bond_distance
_geom_bond_site_symmetry_2
_geom_bond_publ_flag
O001 C002 1.203(4) . ?
C002 N4 1.366(4) . ?
C002 C008 1.475(5) . ?
O003 C006 1.198(4) . ?
N4 C006 1.362(4) . ?
C005 C008 1.371(5) . ?
C005 C007 1.408(5) . ?
C006 C00B 1.480(5) . ?
C007 C00B 1.370(4) 3_666 ?
C007 C00C 1.426(5) . ?
C008 C00A 1.400(4) . ?
N009 C00C 1.137(4) . ?
C00A C00B 1.404(5) . ?
C00A C00A 1.406(6) 3_666 ?
